data_7201365
loop_
_publ_author_name
'Neumann, Marcus Aurelius'
'Perrin, Marc-Antoine'

_publ_section_title
;
 Can crystal structure prediction guide experimentalists to a new
 polymorph of paracetamol?
;
_journal_issue 11
_journal_name_full CrystEngComm
_journal_page_first 2475
_journal_paper_doi 10.1039/b909819d
_journal_volume 11
_journal_year 2009
_space_group_IT_number 41
_symmetry_cell_setting orthorhombic
_symmetry_Int_Tables_number 41
_symmetry_space_group_name_Hall 'A 2 -2ab'
_symmetry_space_group_name_H-M 'A b a 2'
_cell_angle_alpha 90.000000
_cell_angle_beta 90.000000
_cell_angle_gamma 90.000000
_cell_length_a 8.629815
_cell_length_b 29.397616
_cell_length_c 11.650334
_cell_volume 2955.643
_cod_data_source_file b909819d.txt
_cod_data_source_block 17
_cod_struct_determination_method theoretical
_cod_database_code 7201365

loop_
_symmetry_equiv_pos_site_id
_symmetry_equiv_pos_as_xyz
1 x,y,z
2 -x,-y,z
3 x+1/2,-y+1/2,z
4 -x+1/2,y+1/2,z
5 x,y+1/2,z+1/2
6 -x,-y+1/2,z+1/2
7 x+1/2,-y,z+1/2
8 -x+1/2,y,z+1/2

loop_
_atom_site_label
_atom_site_type_symbol
_atom_site_fract_x
_atom_site_fract_y
_atom_site_fract_z
C0_0 C -0.429664 0.314580 0.709197
C1_0 C -0.297647 0.335225 0.662861
C2_0 C -0.422065 0.295812 0.819452
N3_0 N -0.562633 0.311253 0.638378
C4_0 C -0.158963 0.335759 0.723413
H5_0 H -0.303121 0.351557 0.579207
C6_0 C -0.282919 0.296176 0.879872
H7_0 H -0.523554 0.279778 0.856493
C8_0 C -0.713390 0.311235 0.670301
H9_0 H -0.540634 0.311382 0.551702
C10_0 C -0.149156 0.315050 0.831391
H11_0 H -0.058253 0.352630 0.686919
H12_0 H -0.276641 0.280772 0.964620
C13_0 C -0.827873 0.305745 0.573813
O14_0 O -0.755229 0.315888 0.772802
O15_0 O -0.012195 0.313128 0.890798
H16_0 H -0.915732 0.280722 0.598753
H17_0 H -0.886613 0.338272 0.558396
H18_0 H -0.773564 0.295495 0.493091
H19_0 H 0.079888 0.315507 0.836776
H9_1 H -0.467630 0.434809 0.812756
N3_1 N -0.445686 0.433924 0.899547
C0_1 C -0.577773 0.430117 0.970724
C8_1 C -0.295943 0.437991 0.931618
C1_1 C -0.712875 0.411725 0.923006
C2_1 C -0.582455 0.446864 1.083284
C13_1 C -0.184167 0.448772 0.836163
O14_1 O -0.252235 0.433375 1.033760
C4_1 C -0.851794 0.412687 0.983384
H5_1 H -0.708721 0.395666 0.838926
C6_1 C -0.721924 0.448233 1.143025
H7_1 H -0.477361 0.459839 1.122233
H16_1 H -0.112056 0.418990 0.817741
H17_1 H -0.107769 0.476289 0.864940
H18_1 H -0.242275 0.458654 0.756627
C10_1 C -0.859003 0.432550 1.092520
H11_1 H -0.954709 0.397195 0.946616
H12_1 H -0.726006 0.462455 1.229095
O15_1 O -0.994910 0.436372 1.151687
H19_1 H -1.087371 0.433956 1.098436
